data_4111858
loop_
_publ_author_name
'Xinnan Zhang'
'Adrien P. C\^ot\'e'
'Adam J. Matzger'

_publ_section_title
;
 Synthesis and Structure of Fused \a-Oligothiophenes with up to Seven
 Rings
;
_journal_name_full 'Journal of the American Chemical Society'
_journal_page_first 10502
_journal_page_last 10503
_journal_paper_doi 10.1021/ja053326m
_journal_volume 127
_journal_year 2005
_chemical_formula_moiety 'C12 H4 S5'
_chemical_formula_sum 'C12 H4 S5'
_chemical_formula_weight 308.45
_chemical_name_common H-T5-H
_chemical_name_systematic
; 
 ? 
;
_space_group_IT_number 62
_symmetry_cell_setting orthorhombic
_symmetry_space_group_name_Hall '-P 2ac 2n'
_symmetry_space_group_name_H-M 'P n m a'
_atom_sites_solution_hydrogens geom
_atom_sites_solution_primary direct
_atom_sites_solution_secondary difmap
_audit_creation_method SHELXL-97
_cell_angle_alpha 90.00
_cell_angle_beta 90.00
_cell_angle_gamma 90.00
_cell_formula_units_Z 4
_cell_length_a 11.171(4)
_cell_length_b 25.098(9)
_cell_length_c 3.8852(13)
_cell_measurement_reflns_used 999
_cell_measurement_temperature 153(2)
_cell_measurement_theta_max 60
_cell_measurement_theta_min 5
_cell_volume 1089.3(7)
_computing_cell_refinement CellNow
_computing_data_collection BrukerSMART
_computing_data_reduction BrukerSAINT
_computing_molecular_graphics Diamond3.0
_computing_publication_material WinGX
_computing_structure_refinement 'SHELXL-97 (Sheldrick, 1997)'
_computing_structure_solution 'SHELXS-97 (Sheldrick, 1990)'
_diffrn_ambient_temperature 153(2)
_diffrn_measured_fraction_theta_full 0.990
_diffrn_measured_fraction_theta_max 0.990
_diffrn_measurement_device_type 'ccd area detector'
_diffrn_measurement_method 'phi and omega scans'
_diffrn_radiation_monochromator graphite
_diffrn_radiation_source 'fine-focus sealed tube'
_diffrn_radiation_type MoK\a
_diffrn_radiation_wavelength 0.71073
_diffrn_reflns_av_R_equivalents 0.1112
_diffrn_reflns_av_sigmaI/netI 0.0660
_diffrn_reflns_limit_h_max 14
_diffrn_reflns_limit_h_min -14
_diffrn_reflns_limit_k_max 32
_diffrn_reflns_limit_k_min -32
_diffrn_reflns_limit_l_max 5
_diffrn_reflns_limit_l_min -5
_diffrn_reflns_number 9472
_diffrn_reflns_theta_full 27.25
_diffrn_reflns_theta_max 27.25
_diffrn_reflns_theta_min 1.62
_exptl_absorpt_coefficient_mu 1.028
_exptl_absorpt_correction_T_max 0.9504
_exptl_absorpt_correction_T_min 0.7904
_exptl_absorpt_correction_type multi-scan
_exptl_absorpt_process_details 'Blessing, Acta Cryst. (1995) A51 33-58'
_exptl_crystal_colour yellow
_exptl_crystal_density_diffrn 1.881
_exptl_crystal_description plate
_exptl_crystal_F_000 624
_exptl_crystal_size_max 0.24
_exptl_crystal_size_mid 0.13
_exptl_crystal_size_min 0.05
_refine_diff_density_max 1.166
_refine_diff_density_min -1.598
_refine_diff_density_rms 0.203
_refine_ls_extinction_method none
_refine_ls_goodness_of_fit_ref 1.142
_refine_ls_hydrogen_treatment constr
_refine_ls_matrix_type full
_refine_ls_number_parameters 79
_refine_ls_number_reflns 1228
_refine_ls_number_restraints 6
_refine_ls_restrained_S_all 1.139
_refine_ls_R_factor_all 0.1344
_refine_ls_R_factor_gt 0.1033
_refine_ls_shift/su_max 0.000
_refine_ls_shift/su_mean 0.000
_refine_ls_structure_factor_coef Fsqd
_refine_ls_weighting_details 'calc w=1/[\s^2^(Fo^2^)+(0.0236P)^2^+37.7608P] where P=(Fo^2^+2Fc^2^)/3'
_refine_ls_weighting_scheme calc
_refine_ls_wR_factor_gt 0.2230
_refine_ls_wR_factor_ref 0.2358
_reflns_number_gt 870
_reflns_number_total 1228
_reflns_threshold_expression >2sigma(I)
_cod_data_source_file ja053326msi20050524_103646_1.cif
_cod_data_source_block HT5H
_cod_original_cell_volume 1089.3(6)
_cod_database_code 4111858

loop_
_symmetry_equiv_pos_as_xyz
'x, y, z'
'-x+1/2, -y, z+1/2'
'-x, y+1/2, -z'
'x+1/2, -y+1/2, -z+1/2'
'-x, -y, -z'
'x-1/2, y, -z-1/2'
'x, -y-1/2, z'
'-x-1/2, y-1/2, z-1/2'

loop_
_atom_site_label
_atom_site_type_symbol
_atom_site_fract_x
_atom_site_fract_y
_atom_site_fract_z
_atom_site_U_iso_or_equiv
_atom_site_adp_type
_atom_site_occupancy
_atom_site_symmetry_multiplicity
_atom_site_calc_flag
_atom_site_refinement_flags
S1 S 0.7331(3) 0.7500 0.1987(9) 0.0151(7) Uani 1 2 d SU
S2 S 1.03565(18) 0.67302(9) -0.2116(6) 0.0138(5) Uani 1 1 d .
S3 S 0.7378(2) 0.59376(9) 0.1873(7) 0.0189(6) Uani 1 1 d .
C2 C 0.8314(8) 0.7005(4) 0.067(3) 0.0149(19) Uani 1 1 d .
C1 C 0.9366(8) 0.7216(4) -0.073(3) 0.016(2) Uani 1 1 d .
C3 C 0.8311(8) 0.6443(3) 0.061(2) 0.0123(18) Uani 1 1 d .
C4 C 0.9361(8) 0.6238(4) -0.080(2) 0.0152(19) Uani 1 1 d .
C5 C 0.9401(9) 0.5675(4) -0.088(3) 0.020(2) Uani 1 1 d .
H5 H 1.0050 0.5472 -0.1764 0.024 Uiso 1 1 calc R
C6 C 0.8390(9) 0.5464(4) 0.048(3) 0.021(2) Uani 1 1 d .
H6 H 0.8251 0.5092 0.0655 0.026 Uiso 1 1 calc R

loop_
_atom_site_aniso_label
_atom_site_aniso_U_11
_atom_site_aniso_U_22
_atom_site_aniso_U_33
_atom_site_aniso_U_23
_atom_site_aniso_U_13
_atom_site_aniso_U_12
S1 0.0087(14) 0.0182(15) 0.0184(17) 0.000 0.0095(13) 0.000
S2 0.0084(9) 0.0173(10) 0.0159(11) -0.0019(10) -0.0045(8) 0.0007(9)
S3 0.0141(11) 0.0190(11) 0.0236(13) 0.0014(10) 0.0050(10) -0.0008(9)
C2 0.010(4) 0.021(5) 0.014(5) 0.000(4) -0.003(4) 0.001(4)
C1 0.008(4) 0.023(5) 0.017(5) -0.003(4) 0.002(4) 0.004(4)
C3 0.011(4) 0.012(4) 0.014(4) -0.003(4) -0.002(4) -0.001(3)
C4 0.010(4) 0.025(5) 0.011(4) -0.001(4) -0.001(3) -0.001(4)
C5 0.016(5) 0.022(5) 0.023(5) -0.002(4) -0.003(4) 0.003(4)
C6 0.026(5) 0.011(5) 0.027(6) 0.003(4) -0.005(5) 0.004(4)

loop_
_atom_type_symbol
_atom_type_description
_atom_type_scat_dispersion_real
_atom_type_scat_dispersion_imag
_atom_type_scat_source
C C 0.0033 0.0016 'International Tables Vol C Tables 4.2.6.8 and 6.1.1.4'
H H 0.0000 0.0000 'International Tables Vol C Tables 4.2.6.8 and 6.1.1.4'
S S 0.1246 0.1234 'International Tables Vol C Tables 4.2.6.8 and 6.1.1.4'

loop_
_geom_angle_atom_site_label_1
_geom_angle_atom_site_label_2
_geom_angle_atom_site_label_3
_geom_angle
_geom_angle_site_symmetry_1
_geom_angle_site_symmetry_3
C2 S1 C2 91.4(6) 7_575 .
C1 S2 C4 90.0(4) . .
C3 S3 C6 91.2(5) . .
C1 C2 C3 112.0(8) . .
C1 C2 S1 112.0(7) . .
C3 C2 S1 136.0(8) . .
C2 C1 C1 112.2(5) . 7_575
C2 C1 S2 113.0(7) . .
C1 C1 S2 134.7(3) 7_575 .
C4 C3 C2 112.0(9) . .
C4 C3 S3 110.5(7) . .
C2 C3 S3 137.5(8) . .
C3 C4 C5 113.9(8) . .
C3 C4 S2 113.1(7) . .
C5 C4 S2 133.0(7) . .
C6 C5 C4 110.8(9) . .
C6 C5 H5 124.6 . .
C4 C5 H5 124.6 . .
C5 C6 S3 113.6(8) . .
C5 C6 H6 123.2 . .
S3 C6 H6 123.2 . .

loop_
_geom_bond_atom_site_label_1
_geom_bond_atom_site_label_2
_geom_bond_distance
_geom_bond_site_symmetry_2
S1 C2 1.736(10) 7_575
S1 C2 1.736(10) .
S2 C1 1.732(9) .
S2 C4 1.739(10) .
S3 C3 1.714(9) .
S3 C6 1.727(10) .
C2 C1 1.399(13) .
C2 C3 1.409(12) .
C1 C1 1.427(18) 7_575
C3 C4 1.392(12) .
C4 C5 1.415(13) .
C5 C6 1.354(15) .
C5 H5 0.9500 .
C6 H6 0.9500 .

loop_
_geom_torsion_atom_site_label_1
_geom_torsion_atom_site_label_2
_geom_torsion_atom_site_label_3
_geom_torsion_atom_site_label_4
_geom_torsion
_geom_torsion_site_symmetry_1
_geom_torsion_site_symmetry_4
C2 S1 C2 C1 0.0(10) 7_575 .
C2 S1 C2 C3 -178.6(8) 7_575 .
C3 C2 C1 C1 179.0(6) . 7_575
S1 C2 C1 C1 0.0(7) . 7_575
C3 C2 C1 S2 -0.3(11) . .
S1 C2 C1 S2 -179.3(5) . .
C4 S2 C1 C2 -0.1(7) . .
C4 S2 C1 C1 -179.2(5) . 7_575
C1 C2 C3 C4 0.7(13) . .
S1 C2 C3 C4 179.4(8) . .
C1 C2 C3 S3 179.1(8) . .
S1 C2 C3 S3 -2.3(19) . .
C6 S3 C3 C4 -0.5(8) . .
C6 S3 C3 C2 -178.8(12) . .
C2 C3 C4 C5 179.4(9) . .
S3 C3 C4 C5 0.6(11) . .
C2 C3 C4 S2 -0.8(11) . .
S3 C3 C4 S2 -179.6(5) . .
C1 S2 C4 C3 0.6(7) . .
C1 S2 C4 C5 -179.7(10) . .
C3 C4 C5 C6 -0.4(13) . .
S2 C4 C5 C6 179.9(8) . .
C4 C5 C6 S3 0.0(12) . .
C3 S3 C6 C5 0.3(9) . .
